data_9007747
loop_
_publ_author_name
'Smith, R. I.'
'Howie, R. A.'
'West, A. R.'
'Aragon-Pina A'
'Villafuerte-Castrejon M E'

_publ_section_title
;
 The structure of metastable lithium disilicate, Li2Si2O5
;
_journal_name_full 'Acta Crystallographica, Section C'
_journal_page_first 363
_journal_page_last 365
_journal_paper_doi 10.1107/S010827018900750X
_journal_volume 46
_journal_year 1990
_chemical_formula_structural Li2Si2O5
_chemical_formula_sum 'Li2 O5 Si2'
_space_group_IT_number 60
_symmetry_space_group_name_Hall '-P 2n 2ab'
_symmetry_space_group_name_H-M 'P b c n'
_cell_angle_alpha 90
_cell_angle_beta 90
_cell_angle_gamma 90
_cell_length_a 5.683
_cell_length_b 4.784
_cell_length_c 14.648
_cell_formula_units_Z 4
_cell_volume 398.242
_database_code_amcsd 0010107
_exptl_crystal_density_diffrn 2.503
_cod_original_formula_sum 'Li2 Si2 O5'
_cod_database_code 9007747
_amcsd_formula_title Li2Si2O5

loop_
_space_group_symop_operation_xyz
x,y,z
x,-y,1/2+z
-x,y,1/2-z
1/2-x,1/2+y,z
1/2+x,1/2-y,-z
1/2+x,1/2+y,1/2-z
1/2-x,1/2-y,1/2+z
-x,-y,-z

loop_
_atom_site_aniso_label
_atom_site_aniso_U_11
_atom_site_aniso_U_22
_atom_site_aniso_U_33
_atom_site_aniso_U_12
_atom_site_aniso_U_13
_atom_site_aniso_U_23
Si 0.02274 0.00557 0.01087 -0.00055 -0.00506 -0.00142
O1 0.04418 0.00858 0.01087 0.00000 -0.01181 0.00000
O2 0.02651 0.01159 0.01196 -0.00041 0.00759 0.00568
O3 0.02945 0.00383 0.01630 0.00289 -0.01054 0.00355

loop_
_atom_site_label
_atom_site_fract_x
_atom_site_fract_y
_atom_site_fract_z
_atom_site_U_iso_or_equiv
Li 0.60430 0.30580 0.44920 0.02014
Si 0.09440 0.30620 0.35150 0.01317
O1 0.00000 0.24380 0.25000 0.02102
O2 -0.07510 0.21270 0.43140 0.01659
O3 0.34660 0.14340 0.36080 0.01659

loop_
_cod_related_entry_id
_cod_related_entry_database
_cod_related_entry_code
1 AMCSD 0010107
